data_4346171
loop_
_publ_author_name
'Bubnov, Michael P.'
'Skorodumova, Nina A.'
'Arapova, Alla V.'
'Smirnova, Natalia N.'
'Samsonov, Maxim A.'
'Fukin, Georgy K.'
'Cherkasov, Vladimir K.'
'Abakumov, Gleb A.'

_publ_section_title
;
 Lattice-Modulated Phase Transition Coupled with Redox-Isomeric
 Interconversion of o-Semiquinone-Catecholato into Bis(o-semiquinonato)
 Cobalt Complexes.
;
_journal_issue 16
_journal_name_full 'Inorganic chemistry'
_journal_page_first 7767
_journal_page_last 7773
_journal_paper_doi 10.1021/acs.inorgchem.5b00716
_journal_volume 54
_journal_year 2015
_chemical_formula_sum 'C40 H48 Co N2 O4'
_chemical_formula_weight 679.73
_space_group_IT_number 15
_space_group_name_Hall '-C 2yc'
_space_group_name_H-M_alt 'C 1 2/c 1'
_symmetry_cell_setting monoclinic
_symmetry_space_group_name_H-M 'C 1 2/c 1'
_atom_sites_solution_hydrogens geom
_atom_sites_solution_primary direct
_atom_sites_solution_secondary difmap
_audit_creation_method SHELXL-97
_cell_angle_alpha 90.00
_cell_angle_beta 113.438(7)
_cell_angle_gamma 90.00
_cell_formula_units_Z 4
_cell_length_a 10.6356(6)
_cell_length_b 30.7654(14)
_cell_length_c 12.2285(8)
_cell_measurement_reflns_used 4919
_cell_measurement_temperature 240(2)
_cell_measurement_theta_max 32.4363
_cell_measurement_theta_min 2.9240
_cell_volume 3671.1(4)
_computing_cell_refinement 'CrysAlisPro, Agilent Technologies'
_computing_data_collection 'CrysAlisPro, Agilent Technologies'
_computing_data_reduction 'CrysAlisPro, Agilent Technologies'
_computing_molecular_graphics 'SHELXTL (Sheldrick, 2000)'
_computing_publication_material 'SHELXTL (Sheldrick, 2000)'
_computing_structure_refinement 'SHELXL-97 (Sheldrick, 2008)'
_computing_structure_solution 'SHELXS-97 (Sheldrick, 2008)'
_diffrn_ambient_temperature 240(2)
_diffrn_measured_fraction_theta_full 0.996
_diffrn_measured_fraction_theta_max 0.996
_diffrn_measurement_device_type 'Xcalibur, Eos'
_diffrn_measurement_method 'omega scans'
_diffrn_radiation_monochromator graphite
_diffrn_radiation_source 'fine-focus sealed tube'
_diffrn_radiation_type MoK\a
_diffrn_radiation_wavelength 0.71073
_diffrn_reflns_av_R_equivalents 0.0760
_diffrn_reflns_av_sigmaI/netI 0.0510
_diffrn_reflns_limit_h_max 14
_diffrn_reflns_limit_h_min -14
_diffrn_reflns_limit_k_max 43
_diffrn_reflns_limit_k_min -43
_diffrn_reflns_limit_l_max 17
_diffrn_reflns_limit_l_min -17
_diffrn_reflns_number 36772
_diffrn_reflns_theta_full 30.00
_diffrn_reflns_theta_max 30.00
_diffrn_reflns_theta_min 2.93
_exptl_absorpt_coefficient_mu 0.509
_exptl_absorpt_correction_T_max 0.9750
_exptl_absorpt_correction_T_min 0.7500
_exptl_absorpt_correction_type multi-scan
_exptl_absorpt_process_details
;
SCALE3 ABSPACK, CrysAlisPro, Agilent Technologies (2012)
;
_exptl_crystal_colour black
_exptl_crystal_density_diffrn 1.230
_exptl_crystal_density_method 'not measured'
_exptl_crystal_description plate
_exptl_crystal_F_000 1444
_exptl_crystal_size_max 0.60
_exptl_crystal_size_mid 0.20
_exptl_crystal_size_min 0.05
_refine_diff_density_max 0.566
_refine_diff_density_min -0.259
_refine_diff_density_rms 0.056
_refine_ls_extinction_method none
_refine_ls_goodness_of_fit_ref 0.988
_refine_ls_hydrogen_treatment constr
_refine_ls_matrix_type full
_refine_ls_number_parameters 219
_refine_ls_number_reflns 5328
_refine_ls_number_restraints 9
_refine_ls_restrained_S_all 1.037
_refine_ls_R_factor_all 0.0935
_refine_ls_R_factor_gt 0.0544
_refine_ls_shift/su_max 0.000
_refine_ls_shift/su_mean 0.000
_refine_ls_structure_factor_coef Fsqd
_refine_ls_weighting_details 'calc w=1/[\s^2^(Fo^2^)+(0.0702P)^2^+0.0000P] where P=(Fo^2^+2Fc^2^)/3'
_refine_ls_weighting_scheme calc
_refine_ls_wR_factor_gt 0.1242
_refine_ls_wR_factor_ref 0.1392
_reflns_number_gt 3466
_reflns_number_total 5328
_reflns_threshold_expression >2sigma(I)
_cod_data_source_file cophen3.cif
_cod_data_source_block cophen3
_cod_depositor_comments
;
The following automatic conversions were performed:

data item '_symmetry_cell_setting' value 'Monoclinic' was changed to
'monoclinic' in accordance with the
/home/saulius/struct/COD-crude-data/automatic-downloads/DataCite-retrospective/ACS/depositions/lib/dictionaries/cif_core.dic
dictionary named 'cif_core.dic' version 2.4.2 last updated on
2011-04-26.

Automatic conversion script
Id: cif_fix_values 6909 2019-04-08 15:41:33Z antanas 
;
_cod_original_sg_symbol_H-M C2/c
_cod_database_code 4346171

loop_
_symmetry_equiv_pos_as_xyz
'x, y, z'
'-x, y, -z+1/2'
'x+1/2, y+1/2, z'
'-x+1/2, y+1/2, -z+1/2'
'-x, -y, -z'
'x, -y, z-1/2'
'-x+1/2, -y+1/2, -z'
'x+1/2, -y+1/2, z-1/2'

loop_
_atom_site_label
_atom_site_type_symbol
_atom_site_fract_x
_atom_site_fract_y
_atom_site_fract_z
_atom_site_U_iso_or_equiv
_atom_site_adp_type
_atom_site_occupancy
_atom_site_symmetry_multiplicity
_atom_site_calc_flag
_atom_site_refinement_flags
Co Co 0.0000 0.171942(9) 0.7500 0.03957(7) Uani 1 2 d S
O1 O 0.06192(9) 0.17005(3) 0.62592(9) 0.0425(2) Uani 1 1 d .
O2 O -0.12590(9) 0.12894(3) 0.66699(9) 0.0456(2) Uani 1 1 d .
N1 N -0.13142(12) 0.21932(4) 0.68433(10) 0.0467(3) Uani 1 1 d .
C1 C 0.02182(12) 0.13298(4) 0.56769(12) 0.0355(3) Uani 1 1 d .
C2 C -0.08631(12) 0.11075(4) 0.58659(12) 0.0370(3) Uani 1 1 d .
C3 C -0.14719(13) 0.07284(5) 0.52214(13) 0.0423(4) Uani 1 1 d .
C4 C -0.09270(15) 0.05862(5) 0.44278(14) 0.0500(4) Uani 1 1 d .
H4A H -0.1310 0.0338 0.3968 0.060 Uiso 1 1 calc R
C5 C 0.01665(14) 0.07935(5) 0.42743(14) 0.0494(4) Uani 1 1 d .
H5A H 0.0494 0.0675 0.3730 0.059 Uiso 1 1 calc R
C6 C 0.07812(12) 0.11646(5) 0.48886(12) 0.0384(3) Uani 1 1 d .
C7 C -0.26183(14) 0.04848(5) 0.54360(15) 0.0512(4) Uani 1 1 d U
C8 C -0.20473(17) 0.03020(6) 0.66953(16) 0.0668(5) Uani 1 1 d .
H8A H -0.1297 0.0105 0.6793 0.100 Uiso 1 1 calc R
H8B H -0.2764 0.0146 0.6832 0.100 Uiso 1 1 calc R
H8C H -0.1716 0.0538 0.7264 0.100 Uiso 1 1 calc R
C9 C -0.38111(15) 0.07939(6) 0.5288(2) 0.0753(6) Uani 1 1 d .
H9A H -0.4168 0.0916 0.4491 0.113 Uiso 1 1 calc R
H9B H -0.3487 0.1026 0.5869 0.113 Uiso 1 1 calc R
H9C H -0.4531 0.0634 0.5410 0.113 Uiso 1 1 calc R
C10 C -0.31738(17) 0.01114(7) 0.45585(18) 0.0785(6) Uani 1 1 d U
H10A H -0.2435 -0.0088 0.4640 0.118 Uiso 1 1 calc R
H10B H -0.3563 0.0225 0.3752 0.118 Uiso 1 1 calc R
H10C H -0.3877 -0.0041 0.4724 0.118 Uiso 1 1 calc R
C11 C 0.20483(13) 0.13782(5) 0.48003(13) 0.0454(4) Uani 1 1 d .
C12 C 0.24696(15) 0.11440(6) 0.38968(15) 0.0628(5) Uani 1 1 d .
H12A H 0.2648 0.0840 0.4118 0.094 Uiso 1 1 calc R
H12B H 0.3292 0.1277 0.3889 0.094 Uiso 1 1 calc R
H12C H 0.1736 0.1166 0.3110 0.094 Uiso 1 1 calc R
C13 C 0.32459(15) 0.13549(7) 0.60259(16) 0.0661(5) Uani 1 1 d .
H13A H 0.3450 0.1053 0.6259 0.099 Uiso 1 1 calc R
H13B H 0.2998 0.1505 0.6610 0.099 Uiso 1 1 calc R
H13C H 0.4047 0.1492 0.5984 0.099 Uiso 1 1 calc R
C14 C 0.17595(16) 0.18547(6) 0.43971(16) 0.0622(5) Uani 1 1 d .
H14A H 0.0974 0.1868 0.3640 0.093 Uiso 1 1 calc R
H14B H 0.2554 0.1977 0.4307 0.093 Uiso 1 1 calc R
H14C H 0.1569 0.2020 0.4990 0.093 Uiso 1 1 calc R
C15 C -0.26628(17) 0.21715(6) 0.62729(14) 0.0610(5) Uani 1 1 d .
H15A H -0.3084 0.1898 0.6065 0.073 Uiso 1 1 calc R
C16 C -0.3476(2) 0.25448(7) 0.59726(17) 0.0840(6) Uani 1 1 d .
H16A H -0.4432 0.2520 0.5572 0.101 Uiso 1 1 calc R
C17 C -0.2886(2) 0.29454(7) 0.62588(17) 0.0936(6) Uani 1 1 d U
H17A H -0.3434 0.3196 0.6047 0.112 Uiso 1 1 calc R
C18 C -0.1461(2) 0.29827(6) 0.68694(15) 0.0746(5) Uani 1 1 d U
C19 C -0.07231(16) 0.25905(5) 0.71651(13) 0.0539(4) Uani 1 1 d .
C20 C -0.0682(2) 0.33762(6) 0.72085(19) 0.0926(6) Uani 1 1 d U
H20A H -0.1146 0.3644 0.7015 0.111 Uiso 1 1 calc R

loop_
_atom_site_aniso_label
_atom_site_aniso_U_11
_atom_site_aniso_U_22
_atom_site_aniso_U_33
_atom_site_aniso_U_23
_atom_site_aniso_U_13
_atom_site_aniso_U_12
Co 0.04050(11) 0.04248(15) 0.04662(13) 0.000 0.02886(10) 0.000
O1 0.0425(4) 0.0471(5) 0.0483(5) -0.0029(4) 0.0292(4) -0.0091(4)
O2 0.0402(4) 0.0493(6) 0.0619(5) -0.0015(4) 0.0357(4) -0.0027(4)
N1 0.0588(6) 0.0514(7) 0.0400(6) 0.0034(5) 0.0303(5) 0.0091(6)
C1 0.0284(5) 0.0409(7) 0.0413(6) 0.0029(6) 0.0183(5) 0.0016(5)
C2 0.0290(5) 0.0420(7) 0.0440(7) 0.0061(6) 0.0186(5) 0.0038(5)
C3 0.0316(5) 0.0468(8) 0.0519(7) 0.0035(6) 0.0202(5) -0.0018(6)
C4 0.0464(7) 0.0508(9) 0.0562(8) -0.0110(7) 0.0238(6) -0.0095(7)
C5 0.0464(6) 0.0572(9) 0.0540(8) -0.0066(7) 0.0298(6) -0.0015(7)
C6 0.0304(5) 0.0478(8) 0.0415(6) 0.0039(6) 0.0191(5) 0.0018(5)
C7 0.0370(6) 0.0496(8) 0.0716(9) 0.0048(7) 0.0265(6) -0.0068(6)
C8 0.0624(8) 0.0682(11) 0.0791(11) 0.0173(9) 0.0379(8) -0.0082(8)
C9 0.0358(6) 0.0716(12) 0.1272(15) 0.0200(11) 0.0416(8) -0.0025(8)
C10 0.0625(9) 0.0820(12) 0.0949(13) -0.0118(10) 0.0355(9) -0.0333(9)
C11 0.0333(5) 0.0614(9) 0.0501(7) -0.0001(7) 0.0256(5) -0.0037(6)
C12 0.0535(7) 0.0838(12) 0.0705(9) -0.0074(8) 0.0451(6) -0.0064(8)
C13 0.0353(7) 0.1022(14) 0.0630(10) 0.0013(10) 0.0220(7) -0.0046(8)
C14 0.0592(7) 0.0646(10) 0.0818(10) 0.0103(8) 0.0479(7) -0.0050(8)
C15 0.0603(8) 0.0833(12) 0.0455(8) 0.0037(8) 0.0276(7) 0.0199(9)
C16 0.0892(11) 0.1145(16) 0.0586(10) 0.0200(10) 0.0404(9) 0.0527(11)
C17 0.1413(12) 0.0931(13) 0.0756(10) 0.0407(9) 0.0739(9) 0.0732(11)
C18 0.1380(11) 0.0540(9) 0.0676(8) 0.0178(7) 0.0788(7) 0.0323(9)
C19 0.0898(8) 0.0461(8) 0.0464(6) 0.0062(6) 0.0490(6) 0.0101(7)
C20 0.1752(16) 0.0531(10) 0.0952(10) 0.0139(9) 0.1022(10) 0.0220(9)

loop_
_atom_type_symbol
_atom_type_description
_atom_type_scat_dispersion_real
_atom_type_scat_dispersion_imag
_atom_type_scat_source
C C 0.0033 0.0016 'International Tables Vol C Tables 4.2.6.8 and 6.1.1.4'
H H 0.0000 0.0000 'International Tables Vol C Tables 4.2.6.8 and 6.1.1.4'
N N 0.0061 0.0033 'International Tables Vol C Tables 4.2.6.8 and 6.1.1.4'
O O 0.0106 0.0060 'International Tables Vol C Tables 4.2.6.8 and 6.1.1.4'
Co Co 0.3494 0.9721 'International Tables Vol C Tables 4.2.6.8 and 6.1.1.4'

loop_
_geom_angle_atom_site_label_1
_geom_angle_atom_site_label_2
_geom_angle_atom_site_label_3
_geom_angle
_geom_angle_site_symmetry_1
_geom_angle_site_symmetry_3
O2 Co O2 89.86(6) 2_556 .
O2 Co O1 86.85(4) 2_556 2_556
O2 Co O1 90.64(4) . 2_556
O2 Co O1 90.64(4) 2_556 .
O2 Co O1 86.85(4) . .
O1 Co O1 176.46(6) 2_556 .
O2 Co N1 172.14(5) 2_556 .
O2 Co N1 93.67(5) . .
O1 Co N1 86.10(5) 2_556 .
O1 Co N1 96.55(5) . .
O2 Co N1 93.67(5) 2_556 2_556
O2 Co N1 172.15(5) . 2_556
O1 Co N1 96.55(5) 2_556 2_556
O1 Co N1 86.10(5) . 2_556
N1 Co N1 83.72(7) . 2_556
C1 O1 Co 108.65(8) . .
C2 O2 Co 109.19(8) . .
C15 N1 C19 118.52(14) . .
C15 N1 Co 128.75(12) . .
C19 N1 Co 112.23(10) . .
O1 C1 C6 122.89(12) . .
O1 C1 C2 115.61(12) . .
C6 C1 C2 121.47(13) . .
O2 C2 C3 123.20(12) . .
O2 C2 C1 115.25(12) . .
C3 C2 C1 121.54(13) . .
C4 C3 C2 115.17(13) . .
C4 C3 C7 123.12(14) . .
C2 C3 C7 121.67(14) . .
C3 C4 C5 123.41(15) . .
C6 C5 C4 122.79(15) . .
C5 C6 C1 115.50(13) . .
C5 C6 C11 123.56(14) . .
C1 C6 C11 120.85(12) . .
C8 C7 C10 108.75(14) . .
C8 C7 C9 109.07(16) . .
C10 C7 C9 108.24(13) . .
C8 C7 C3 109.15(12) . .
C10 C7 C3 111.02(15) . .
C9 C7 C3 110.56(13) . .
C12 C11 C13 108.41(12) . .
C12 C11 C14 107.24(14) . .
C13 C11 C14 109.88(14) . .
C12 C11 C6 111.44(13) . .
C13 C11 C6 108.71(13) . .
C14 C11 C6 111.12(12) . .
N1 C15 C16 121.67(18) . .
C17 C16 C15 120.16(19) . .
C16 C17 C18 119.98(18) . .
C17 C18 C19 116.18(17) . .
C17 C18 C20 126.95(18) . .
C19 C18 C20 116.86(17) . .
N1 C19 C18 123.41(15) . .
N1 C19 C19 115.80(8) . 2_556
C18 C19 C19 120.79(10) . 2_556
C20 C20 C18 122.27(11) 2_556 .

loop_
_geom_bond_atom_site_label_1
_geom_bond_atom_site_label_2
_geom_bond_distance
_geom_bond_site_symmetry_2
Co O2 1.8689(10) 2_556
Co O2 1.8689(10) .
Co O1 1.8799(10) 2_556
Co O1 1.8799(11) .
Co N1 1.9572(12) .
Co N1 1.9572(12) 2_556
O1 C1 1.3222(16) .
O2 C2 1.3365(17) .
N1 C15 1.324(2) .
N1 C19 1.3591(19) .
C1 C6 1.416(2) .
C1 C2 1.4336(18) .
C2 C3 1.4123(19) .
C3 C4 1.384(2) .
C3 C7 1.540(2) .
C4 C5 1.403(2) .
C5 C6 1.380(2) .
C6 C11 1.5413(19) .
C7 C8 1.521(2) .
C7 C10 1.522(3) .
C7 C9 1.537(2) .
C11 C12 1.528(2) .
C11 C13 1.535(2) .
C11 C14 1.538(2) .
C15 C16 1.396(3) .
C16 C17 1.364(3) .
C17 C18 1.402(3) .
C18 C19 1.406(2) .
C18 C20 1.432(3) .
C19 C19 1.426(3) 2_556
C20 C20 1.339(4) 2_556
